data_4316062
loop_
_publ_author_name
'Subrata Naiya'
'Chaitali Biswas'
'Michael G. B. Drew'
'Carlos J. G\'omez-Garc\'ia'
'Juan M. Clemente-Juan'
'Ashutosh Ghosh'

_publ_section_title
;
 A Unique Example of Structural and Magnetic Diversity in Four
 Interconvertible Copper(II)-Azide Complexes with the Same Schiff Base
 Ligand: A Monomer, a Dimer, a Chain, and a Layer
;
_journal_name_full 'Inorganic Chemistry'
_journal_page_first 6616
_journal_page_last 6627
_journal_paper_doi 10.1021/ic1005456
_journal_volume 49
_journal_year 2010
_chemical_formula_sum 'C16 H29 Cu2 N13 O'
_chemical_formula_weight 546.60
_chemical_name_systematic
; 
 ? 
;
_space_group_IT_number 15
_symmetry_cell_setting monoclinic
_symmetry_space_group_name_Hall '-C 2yc'
_symmetry_space_group_name_H-M 'C 1 2/c 1'
_atom_sites_solution_hydrogens geom
_atom_sites_solution_primary direct
_atom_sites_solution_secondary difmap
_audit_creation_method SHELXL-97
_cell_angle_alpha 90.00
_cell_angle_beta 119.752(9)
_cell_angle_gamma 90.00
_cell_formula_units_Z 8
_cell_length_a 24.928(5)
_cell_length_b 9.0544(19)
_cell_length_c 22.4116(19)
_cell_measurement_reflns_used 14808
_cell_measurement_temperature 150(2)
_cell_measurement_theta_max 30.00
_cell_measurement_theta_min 2.44
_cell_volume 4391.7(14)
_computing_cell_refinement 'Crysalis, Oxford Diffraction'
_computing_data_collection 'Crysalis, Oxford Diffraction'
_computing_data_reduction 'Crysalis, Oxford Diffraction'
_computing_molecular_graphics PLATON(Spek,2004)
_computing_structure_refinement 'SHELXL-97 (Sheldrick, 1997)'
_computing_structure_solution 'SHELXS-97 (Sheldrick, 1997)'
_diffrn_ambient_temperature 150(2)
_diffrn_measured_fraction_theta_full 0.995
_diffrn_measured_fraction_theta_max 0.995
_diffrn_measurement_device 'Oxford Diffaction X-Calibur System'
_diffrn_measurement_method '321 frames, counting time 10 s.'
_diffrn_radiation_monochromator graphite
_diffrn_radiation_source 'fine-focus sealed tube'
_diffrn_radiation_type MoK\a
_diffrn_radiation_wavelength 0.71073
_diffrn_reflns_av_R_equivalents 0.0617
_diffrn_reflns_av_sigmaI/netI 0.1147
_diffrn_reflns_limit_h_max 27
_diffrn_reflns_limit_h_min -34
_diffrn_reflns_limit_k_max 12
_diffrn_reflns_limit_k_min -10
_diffrn_reflns_limit_l_max 29
_diffrn_reflns_limit_l_min -31
_diffrn_reflns_number 14808
_diffrn_reflns_theta_full 30.00
_diffrn_reflns_theta_max 30.00
_diffrn_reflns_theta_min 2.44
_diffrn_standards_decay_% n/a
_diffrn_standards_interval_count n/a
_diffrn_standards_interval_time n/a
_diffrn_standards_number n/a
_exptl_absorpt_coefficient_mu 1.976
_exptl_absorpt_correction_T_max 1.000
_exptl_absorpt_correction_T_min 0.812
_exptl_absorpt_correction_type empirical
_exptl_absorpt_process_details 'ABSPACK, Oxford Diffraction Ltd'
_exptl_crystal_colour blue
_exptl_crystal_density_diffrn 1.653
_exptl_crystal_density_method 'not measured'
_exptl_crystal_description plate
_exptl_crystal_F_000 2256
_exptl_crystal_size_max 0.17
_exptl_crystal_size_mid 0.17
_exptl_crystal_size_min 0.05
_refine_diff_density_max 2.097
_refine_diff_density_min -0.938
_refine_diff_density_rms 0.159
_refine_ls_extinction_method none
_refine_ls_goodness_of_fit_ref 0.990
_refine_ls_hydrogen_treatment constr
_refine_ls_matrix_type full
_refine_ls_number_parameters 294
_refine_ls_number_reflns 6365
_refine_ls_number_restraints 0
_refine_ls_restrained_S_all 0.990
_refine_ls_R_factor_all 0.1092
_refine_ls_R_factor_gt 0.0660
_refine_ls_shift/su_max 0.000
_refine_ls_shift/su_mean 0.000
_refine_ls_structure_factor_coef Fsqd
_refine_ls_weighting_details
;
_refine_ls_weighting_details 
  w=1/[\s^2^(Fo^2^)+(0.0902P)^2^+0.0000P] where P=(Fo^2^+2Fc^2^)/3 
;
_refine_ls_weighting_scheme calc
_refine_ls_wR_factor_gt 0.1622
_refine_ls_wR_factor_ref 0.1742
_reflns_number_gt 4019
_reflns_number_total 6365
_reflns_threshold_expression >2sigma(I)
_cod_data_source_file ic1005456_si_002_4.cif
_cod_data_source_block 4
_cod_original_cell_volume 4391.7(13)
_cod_database_code 4316062

loop_
_symmetry_equiv_pos_as_xyz
'x, y, z'
'-x, y, -z+1/2'
'x+1/2, y+1/2, z'
'-x+1/2, y+1/2, -z+1/2'
'-x, -y, -z'
'x, -y, z-1/2'
'-x+1/2, -y+1/2, -z'
'x+1/2, -y+1/2, z-1/2'

loop_
_atom_site_label
_atom_site_type_symbol
_atom_site_fract_x
_atom_site_fract_y
_atom_site_fract_z
_atom_site_U_iso_or_equiv
_atom_site_adp_type
_atom_site_occupancy
_atom_site_symmetry_multiplicity
_atom_site_calc_flag
_atom_site_refinement_flags
_atom_site_disorder_assembly
_atom_site_disorder_group
C12 C 0.1567(2) 0.5758(5) 0.1042(2) 0.0125(9) Uani 1 1 d . . .
C13 C 0.1458(2) 0.6770(5) 0.0514(3) 0.0164(10) Uani 1 1 d . . .
H13 H 0.1175 0.7528 0.0417 0.020 Uiso 1 1 calc R . .
C14 C 0.1753(2) 0.6676(6) 0.0139(3) 0.0197(11) Uani 1 1 d . . .
H14 H 0.1663 0.7357 -0.0209 0.024 Uiso 1 1 calc R . .
C15 C 0.2187(2) 0.5572(6) 0.0273(3) 0.0220(11) Uani 1 1 d . . .
H15 H 0.2385 0.5498 0.0014 0.026 Uiso 1 1 calc R . .
C16 C 0.2317(2) 0.4596(6) 0.0796(3) 0.0172(10) Uani 1 1 d . . .
H16 H 0.2608 0.3860 0.0889 0.021 Uiso 1 1 calc R . .
C17 C 0.2027(2) 0.4662(5) 0.1202(2) 0.0125(9) Uani 1 1 d . . .
C18 C 0.2216(2) 0.3604(5) 0.1767(2) 0.0149(10) Uani 1 1 d . . .
C21 C 0.2103(2) 0.2283(6) 0.2616(3) 0.0172(10) Uani 1 1 d . . .
H21A H 0.2460 0.2638 0.3032 0.021 Uiso 1 1 calc R . .
H21B H 0.2216 0.1381 0.2473 0.021 Uiso 1 1 calc R . .
C22 C 0.1573(2) 0.1994(5) 0.2748(3) 0.0182(11) Uani 1 1 d . . .
H22A H 0.1247 0.1460 0.2363 0.022 Uiso 1 1 calc R . .
H22B H 0.1714 0.1394 0.3157 0.022 Uiso 1 1 calc R . .
C32 C -0.0500(2) -0.3575(6) 0.0261(3) 0.0239(12) Uani 1 1 d . . .
H32A H -0.0391 -0.4610 0.0281 0.029 Uiso 1 1 calc R . .
H32B H -0.0827 -0.3354 -0.0201 0.029 Uiso 1 1 calc R . .
C33 C -0.0711(3) -0.3262(6) 0.0765(3) 0.0236(12) Uani 1 1 d . . .
H33A H -0.0412 -0.3645 0.1213 0.028 Uiso 1 1 calc R . .
H33B H -0.1102 -0.3754 0.0621 0.028 Uiso 1 1 calc R . .
C19 C 0.2803(2) 0.2731(6) 0.2000(3) 0.0234(12) Uani 1 1 d . . .
H19A H 0.3011 0.2615 0.2490 0.035 Uiso 1 1 calc R . .
H19B H 0.3067 0.3246 0.1872 0.035 Uiso 1 1 calc R . .
H19C H 0.2704 0.1776 0.1786 0.035 Uiso 1 1 calc R . .
C23 C 0.1781(3) 0.4113(6) 0.3491(3) 0.0243(12) Uani 1 1 d . . .
H23A H 0.1611 0.5017 0.3548 0.036 Uiso 1 1 calc R . .
H23B H 0.2156 0.4320 0.3484 0.036 Uiso 1 1 calc R . .
H23C H 0.1869 0.3459 0.3866 0.036 Uiso 1 1 calc R . .
C24 C 0.0756(3) 0.3142(7) 0.2856(3) 0.0270(13) Uani 1 1 d . . .
H24D H 0.0844 0.2544 0.3248 0.041 Uiso 1 1 calc R . .
H24E H 0.0464 0.2640 0.2444 0.041 Uiso 1 1 calc R . .
H24F H 0.0585 0.4069 0.2888 0.041 Uiso 1 1 calc R . .
C341 C -0.0802(3) -0.1301(7) 0.1444(3) 0.0294(13) Uani 1 1 d . . .
H34D H -0.1144 -0.1803 0.1437 0.044 Uiso 1 1 calc R . .
H34E H -0.0848 -0.0255 0.1471 0.044 Uiso 1 1 calc R . .
H34F H -0.0424 -0.1620 0.1836 0.044 Uiso 1 1 calc R . .
C342 C -0.1371(2) -0.1157(7) 0.0219(3) 0.0263(13) Uani 1 1 d . . .
H34A H -0.1411 -0.0106 0.0238 0.039 Uiso 1 1 calc R . .
H34B H -0.1711 -0.1634 0.0228 0.039 Uiso 1 1 calc R . .
H34C H -0.1373 -0.1413 -0.0198 0.039 Uiso 1 1 calc R . .
O11 O 0.12583(15) 0.5943(4) 0.13685(17) 0.0140(7) Uani 1 1 d . . .
Cu1 Cu 0.12392(3) 0.46667(6) 0.20316(3) 0.01169(15) Uani 1 1 d . . .
Cu2 Cu -0.00432(3) -0.06730(6) 0.07760(3) 0.01475(16) Uani 1 1 d . . .
N1 N 0.07917(19) 0.6176(5) 0.2267(2) 0.0169(9) Uani 1 1 d . . .
N2 N 0.07471(17) 0.7440(5) 0.2112(2) 0.0157(9) Uani 1 1 d . . .
N3 N 0.0681(2) 0.8659(5) 0.1965(2) 0.0230(10) Uani 1 1 d . . .
N4 N 0.06346(19) 0.0155(5) 0.0645(2) 0.0205(9) Uani 1 1 d . . .
N5 N 0.1170(2) -0.0005(4) 0.1051(2) 0.0168(9) Uani 1 1 d . . .
N6 N 0.1692(2) -0.0135(6) 0.1413(3) 0.0289(11) Uani 1 1 d . . .
N7 N -0.0270(2) 0.1273(5) 0.0997(2) 0.0214(10) Uani 1 1 d . . .
N8 N 0.00370(19) 0.2334(5) 0.1097(2) 0.0171(9) Uani 1 1 d . . .
N9 N 0.0328(2) 0.3394(5) 0.1192(2) 0.0257(11) Uani 1 1 d . . .
N20 N 0.18959(18) 0.3405(4) 0.2070(2) 0.0131(8) Uani 1 1 d . . .
N23 N 0.13333(18) 0.3409(5) 0.2838(2) 0.0158(9) Uani 1 1 d . . .
N31 N 0.00459(18) -0.2636(5) 0.0440(2) 0.0170(9) Uani 1 1 d . . .
H31A H 0.0089 -0.2518 0.0068 0.020 Uiso 1 1 calc R . .
H31B H 0.0388 -0.3084 0.0768 0.020 Uiso 1 1 calc R . .
N34 N -0.07854(19) -0.1644(5) 0.0815(2) 0.0178(9) Uani 1 1 d . . .

loop_
_atom_site_aniso_label
_atom_site_aniso_U_11
_atom_site_aniso_U_22
_atom_site_aniso_U_33
_atom_site_aniso_U_23
_atom_site_aniso_U_13
_atom_site_aniso_U_12
C12 0.010(2) 0.013(2) 0.014(2) -0.0019(18) 0.0051(18) -0.0026(17)
C13 0.016(2) 0.014(2) 0.021(3) -0.002(2) 0.010(2) -0.0008(18)
C14 0.022(3) 0.020(3) 0.017(3) 0.001(2) 0.010(2) -0.001(2)
C15 0.023(3) 0.028(3) 0.022(3) 0.001(2) 0.017(2) 0.004(2)
C16 0.014(2) 0.022(3) 0.018(2) 0.000(2) 0.010(2) 0.0036(19)
C17 0.011(2) 0.013(2) 0.014(2) -0.0056(19) 0.0067(18) -0.0052(17)
C18 0.011(2) 0.014(2) 0.013(2) -0.0031(19) 0.0014(18) 0.0016(18)
C21 0.017(2) 0.017(3) 0.017(2) 0.008(2) 0.008(2) 0.0063(19)
C22 0.020(3) 0.013(2) 0.017(3) 0.005(2) 0.005(2) 0.0004(19)
C32 0.019(3) 0.013(3) 0.030(3) -0.006(2) 0.005(2) 0.000(2)
C33 0.022(3) 0.016(3) 0.031(3) 0.008(2) 0.011(2) 0.000(2)
C19 0.016(3) 0.025(3) 0.026(3) 0.004(2) 0.009(2) 0.008(2)
C23 0.031(3) 0.025(3) 0.017(3) 0.000(2) 0.012(2) -0.003(2)
C24 0.024(3) 0.031(3) 0.032(3) 0.007(3) 0.018(3) 0.000(2)
C341 0.034(3) 0.034(3) 0.029(3) -0.002(3) 0.023(3) -0.006(3)
C342 0.015(3) 0.031(3) 0.034(3) 0.010(3) 0.012(2) 0.007(2)
O11 0.0147(17) 0.0115(16) 0.0180(18) 0.0056(14) 0.0099(14) 0.0049(13)
Cu1 0.0120(3) 0.0113(3) 0.0127(3) 0.0027(2) 0.0068(2) 0.0024(2)
Cu2 0.0136(3) 0.0112(3) 0.0216(3) 0.0000(2) 0.0103(2) -0.0002(2)
N1 0.021(2) 0.014(2) 0.020(2) 0.0035(18) 0.0135(18) 0.0031(17)
N2 0.0094(19) 0.023(2) 0.012(2) -0.0024(17) 0.0030(16) 0.0003(16)
N3 0.027(2) 0.016(2) 0.027(3) -0.0009(19) 0.014(2) -0.0005(18)
N4 0.013(2) 0.022(2) 0.025(2) 0.0062(19) 0.0085(18) -0.0001(17)
N5 0.021(2) 0.009(2) 0.023(2) -0.0006(17) 0.0137(19) 0.0003(16)
N6 0.020(2) 0.036(3) 0.027(3) -0.003(2) 0.009(2) 0.000(2)
N7 0.023(2) 0.013(2) 0.031(3) -0.0012(19) 0.016(2) 0.0018(18)
N8 0.021(2) 0.016(2) 0.013(2) -0.0013(17) 0.0075(18) 0.0023(17)
N9 0.027(3) 0.019(2) 0.027(3) -0.003(2) 0.010(2) -0.0053(19)
N20 0.0124(19) 0.012(2) 0.0128(19) 0.0045(16) 0.0048(16) 0.0028(15)
N23 0.014(2) 0.019(2) 0.015(2) 0.0026(17) 0.0078(17) 0.0003(16)
N31 0.012(2) 0.021(2) 0.013(2) -0.0003(17) 0.0036(17) 0.0021(16)
N34 0.016(2) 0.018(2) 0.023(2) -0.0003(18) 0.0124(18) -0.0008(17)

loop_
_atom_type_symbol
_atom_type_description
_atom_type_scat_dispersion_real
_atom_type_scat_dispersion_imag
_atom_type_scat_source
C C 0.0033 0.0016 'International Tables Vol C Tables 4.2.6.8 and 6.1.1.4'
H H 0.0000 0.0000 'International Tables Vol C Tables 4.2.6.8 and 6.1.1.4'
O O 0.0106 0.0060 'International Tables Vol C Tables 4.2.6.8 and 6.1.1.4'
Cu Cu 0.3201 1.2651 'International Tables Vol C Tables 4.2.6.8 and 6.1.1.4'
N N 0.0061 0.0033 'International Tables Vol C Tables 4.2.6.8 and 6.1.1.4'

loop_
_geom_angle_atom_site_label_1
_geom_angle_atom_site_label_2
_geom_angle_atom_site_label_3
_geom_angle
_geom_angle_site_symmetry_1
_geom_angle_site_symmetry_3
_geom_angle_publ_flag
O11 C12 C13 117.6(4) . . ?
O11 C12 C17 124.9(4) . . ?
C13 C12 C17 117.4(4) . . ?
C14 C13 C12 122.4(5) . . ?
C13 C14 C15 120.8(5) . . ?
C16 C15 C14 118.3(5) . . ?
C15 C16 C17 122.9(5) . . ?
C16 C17 C12 118.2(4) . . ?
C16 C17 C18 118.6(4) . . ?
C12 C17 C18 123.2(4) . . ?
N20 C18 C17 121.8(4) . . ?
N20 C18 C19 119.4(5) . . ?
C17 C18 C19 118.8(4) . . ?
N20 C21 C22 107.6(4) . . ?
N23 C22 C21 109.3(4) . . ?
N31 C32 C33 107.9(4) . . ?
C32 C33 N34 110.3(4) . . ?
C12 O11 Cu1 127.5(3) . . ?
O11 Cu1 N20 92.52(15) . . ?
O11 Cu1 N1 91.42(16) . . ?
N20 Cu1 N1 162.06(17) . . ?
O11 Cu1 N23 172.23(16) . . ?
N20 Cu1 N23 84.85(16) . . ?
N1 Cu1 N23 88.92(17) . . ?
O11 Cu1 N9 93.45(16) . . ?
N20 Cu1 N9 101.49(17) . . ?
N1 Cu1 N9 95.74(17) . . ?
N23 Cu1 N9 94.24(16) . . ?
N31 Cu2 N7 171.01(18) . . ?
N31 Cu2 N4 91.06(18) . . ?
N7 Cu2 N4 93.99(19) . . ?
N31 Cu2 N34 84.64(17) . . ?
N7 Cu2 N34 89.76(17) . . ?
N4 Cu2 N34 174.09(19) . . ?
N31 Cu2 N3 91.75(16) . 1_545 ?
N7 Cu2 N3 95.50(18) . 1_545 ?
N4 Cu2 N3 91.85(17) . 1_545 ?
N34 Cu2 N3 92.33(16) . 1_545 ?
N2 N1 Cu1 124.6(4) . . ?
N3 N2 N1 177.0(5) . . ?
N2 N3 Cu2 118.6(4) . 1_565 ?
N5 N4 Cu2 123.4(4) . . ?
N6 N5 N4 176.2(6) . . ?
N8 N7 Cu2 122.1(4) . . ?
N9 N8 N7 178.5(5) . . ?
N8 N9 Cu1 143.5(4) . . ?
C18 N20 C21 118.7(4) . . ?
C18 N20 Cu1 128.0(3) . . ?
C21 N20 Cu1 112.2(3) . . ?
C22 N23 C23 110.7(4) . . ?
C22 N23 C24 109.2(4) . . ?
C23 N23 C24 108.2(4) . . ?
C22 N23 Cu1 103.8(3) . . ?
C23 N23 Cu1 109.5(3) . . ?
C24 N23 Cu1 115.3(3) . . ?
C32 N31 Cu2 110.9(3) . . ?
C341 N34 C342 108.7(4) . . ?
C341 N34 C33 110.2(4) . . ?
C342 N34 C33 109.3(4) . . ?
C341 N34 Cu2 113.5(3) . . ?
C342 N34 Cu2 109.6(3) . . ?
C33 N34 Cu2 105.4(3) . . ?

loop_
_geom_bond_atom_site_label_1
_geom_bond_atom_site_label_2
_geom_bond_distance
_geom_bond_site_symmetry_2
_geom_bond_publ_flag
C12 O11 1.309(6) . ?
C12 C13 1.412(7) . ?
C12 C17 1.422(7) . ?
C13 C14 1.366(7) . ?
C14 C15 1.392(7) . ?
C15 C16 1.374(7) . ?
C16 C17 1.416(7) . ?
C17 C18 1.466(7) . ?
C18 N20 1.292(6) . ?
C18 C19 1.510(7) . ?
C21 N20 1.473(6) . ?
C21 C22 1.513(7) . ?
C22 N23 1.470(6) . ?
C32 N31 1.481(6) . ?
C32 C33 1.492(8) . ?
C33 N34 1.487(7) . ?
C23 N23 1.473(7) . ?
C24 N23 1.480(6) . ?
C341 N34 1.464(7) . ?
C342 N34 1.475(7) . ?
O11 Cu1 1.902(3) . ?
Cu1 N20 1.963(4) . ?
Cu1 N1 1.994(4) . ?
Cu1 N23 2.049(4) . ?
Cu1 N9 2.406(5) . ?
Cu2 N31 1.985(4) . ?
Cu2 N7 1.987(4) . ?
Cu2 N4 1.999(4) . ?
Cu2 N34 2.089(4) . ?
Cu2 N3 2.440(5) 1_545 ?
N1 N2 1.185(6) . ?
N2 N3 1.140(6) . ?
N3 Cu2 2.440(5) 1_565 ?
N4 N5 1.193(6) . ?
N5 N6 1.149(6) . ?
N7 N8 1.178(6) . ?
N8 N9 1.157(6) . ?
